data_4060975
loop_
_publ_author_name
'Canty, Allan J.'
'Denney, Melanie C.'
'van Koten, Gerard'
'Skelton, Brian W.'
'White, Allan H.'

_publ_section_title
;
 Carbon--Oxygen Bond Formation at Metal(IV) Centers: Reactivity of
 Palladium(II) and Platinum(II) Complexes of the
 [2,6-(Dimethylaminomethyl)phenyl-N,C,N]-(Pincer) Ligand toward
 Iodomethane and Dibenzoyl Peroxide; Structural Studies of M(II)
 and M(IV) Complexes
;
_journal_coden_ASTM ORGND7
_journal_issue 23
_journal_name_full Organometallics
_journal_page_first 5432
_journal_page_last 5439
_journal_paper_doi 10.1021/om040061w
_journal_volume 23
_journal_year 2004
_chemical_formula_moiety 'C33 H36 N2 O4 Pt1, C3 H6 O'
_chemical_formula_sum 'C36 H42 N2 O5 Pt'
_chemical_formula_weight 777.82
_space_group_crystal_system triclinic
_space_group_IT_number 2
_space_group_name_Hall '-P 1'
_space_group_name_H-M_alt 'P -1'
_cell_angle_alpha 100.580(2)
_cell_angle_beta 114.7720(10)
_cell_angle_gamma 104.1390(10)
_cell_formula_units_Z 2
_cell_length_a 11.8427(8)
_cell_length_b 12.6435(8)
_cell_length_c 12.8944(8)
_cell_measurement_temperature 150(2)
_cell_volume 1607.80(18)
_exptl_crystal_density_diffrn 1.607
_cod_original_formula_sum 'C36 H42 N2 O5 Pt1'
_cod_database_code 4060975

loop_
_space_group_symop_id
_space_group_symop_operation_xyz
1 x,y,z
2 -x,-y,-z

loop_
_atom_site_label
_atom_site_fract_x
_atom_site_fract_y
_atom_site_fract_z
_atom_site_U_iso_or_equiv
_atom_site_adp_type
_atom_site_calc_flag
_atom_site_calc_attached_atom
_atom_site_occupancy
_atom_site_disorder_assembly
_atom_site_disorder_group
Pt .616850(10) .330480(10) .242320(10) .01938(4) Uani ? ? 1.00000 ? ?
C01 .4654(3) .3901(3) .2165(3) .0234(10) Uani ? ? 1.00000 ? ?
C02 .4734(3) .5043(3) .2319(3) .0241(10) Uani ? ? 1.00000 ? ?
C03 .3628(3) .5357(3) .2128(3) .0257(11) Uani ? ? 1.00000 ? ?
C04 .2387(3) .4530(3) .1737(3) .0277(11) Uani ? ? 1.00000 ? ?
C041 .1186(4) .4859(4) .1549(4) .0366(14) Uani ? ? 1.00000 ? ?
C05 .2292(3) .3398(3) .1526(3) .0302(12) Uani ? ? 1.00000 ? ?
C06 .3383(4) .3074(3) .1740(3) .0281(11) Uani ? ? 1.00000 ? ?
C1 .7335(3) .4756(3) .2533(3) .0227(10) Uani ? ? 1.00000 ? ?
C2 .7528(3) .4788(3) .1547(3) .0267(11) Uani ? ? 1.00000 ? ?
C2' .6872(4) .3637(3) .0554(3) .0304(12) Uani ? ? 1.00000 ? ?
N21 .5637(3) .2909(3) .0560(3) .0261(9) Uani ? ? 1.00000 ? ?
C211 .5314(4) .1671(3) -.0045(3) .0335(13) Uani ? ? 1.00000 ? ?
C212 .4530(4) .3253(3) -.0180(3) .0309(12) Uani ? ? 1.00000 ? ?
C3 .8368(4) .5812(4) .1616(4) .0347(14) Uani ? ? 1.00000 ? ?
C4 .9012(4) .6745(4) .2678(4) .0382(15) Uani ? ? 1.00000 ? ?
C5 .8841(4) .6686(3) .3673(4) .0333(12) Uani ? ? 1.00000 ? ?
C6 .7976(3) .5669(3) .3595(3) .0253(10) Uani ? ? 1.00000 ? ?
C6' .7609(3) .5447(3) .4537(3) .0269(10) Uani ? ? 1.00000 ? ?
N61 .7093(3) .4155(3) .4321(2) .0233(9) Uani ? ? 1.00000 ? ?
C611 .8274(3) .3830(3) .4961(3) .0274(11) Uani ? ? 1.00000 ? ?
C612 .6211(4) .3914(3) .4859(3) .0313(12) Uani ? ? 1.00000 ? ?
O11 .4894(2) .1626(2) .2135(2) .0265(8) Uani ? ? 1.00000 ? ?
O12 .5916(3) .1330(3) .3915(3) .0404(10) Uani ? ? 1.00000 ? ?
C10 .5008(3) .1044(3) .2871(3) .0263(11) Uani ? ? 1.00000 ? ?
C11 .3836(3) -.0085(3) .2366(3) .0237(10) Uani ? ? 1.00000 ? ?
C12 .3768(4) -.0732(3) .3112(3) .0312(12) Uani ? ? 1.00000 ? ?
C13 .2688(5) -.1737(3) .2687(4) .0374(15) Uani ? ? 1.00000 ? ?
C14 .1693(4) -.2105(3) .1525(4) .0360(14) Uani ? ? 1.00000 ? ?
C15 .1745(4) -.1486(3) .0758(4) .0343(13) Uani ? ? 1.00000 ? ?
C16 .2816(3) -.0464(3) .1184(3) .0271(11) Uani ? ? 1.00000 ? ?
O21 .7478(2) .2392(2) .2541(2) .0263(8) Uani ? ? 1.00000 ? ?
O22 .9476(3) .3623(2) .3004(3) .0346(10) Uani ? ? 1.00000 ? ?
C20 .8668(3) .2648(3) .2704(3) .0247(10) Uani ? ? 1.00000 ? ?
C21 .9049(3) .1603(3) .2480(3) .0259(11) Uani ? ? 1.00000 ? ?
C22 .8203(4) .0513(3) .2234(4) .0320(12) Uani ? ? 1.00000 ? ?
C23 .8547(5) -.0445(4) .1971(4) .0433(16) Uani ? ? 1.00000 ? ?
C24 .9709(5) -.0303(4) .1892(4) .0434(16) Uani ? ? 1.00000 ? ?
C25 1.0548(4) .0776(4) .2147(4) .0396(16) Uani ? ? 1.00000 ? ?
C26 1.0247(4) .1733(4) .2465(4) .0333(13) Uani ? ? 1.00000 ? ?
C011 .3614(5) .1885(5) .5155(5) .0494(18) Uani ? ? 1.00000 ? ?
C012 .3114(5) .1349(4) .5872(4) .0434(16) Uani ? ? 1.00000 ? ?
O012 .3618(4) .1790(4) .6958(3) .0710(19) Uani ? ? 1.00000 ? ?
C013 .1992(6) .0177(6) .5200(5) .067(2) Uani ? ? 1.00000 ? ?
H02 .55694 .56257 .25726 .02900 Uiso ? ? 1.00000 ? ?
H03 .37197 .61506 .22664 .03200 Uiso ? ? 1.00000 ? ?
H041a .06119 .46818 .07083 .05600 Uiso ? ? 1.00000 ? ?
H041b .14688 .56641 .19411 .05600 Uiso ? ? 1.00000 ? ?
H041c .07074 .44394 .18739 .05600 Uiso ? ? 1.00000 ? ?
H05 .14376 .28122 .12230 .03700 Uiso ? ? 1.00000 ? ?
H06 .32777 .22768 .15989 .03500 Uiso ? ? 1.00000 ? ?
H2'a .74986 .32489 .06999 .03700 Uiso ? ? 1.00000 ? ?
H2'b .66384 .37586 -.02011 .03700 Uiso ? ? 1.00000 ? ?
H211a .45383 .12095 -.00583 .04800 Uiso ? ? 1.00000 ? ?
H211b .60386 .14443 .03753 .04800 Uiso ? ? 1.00000 ? ?
H211c .51468 .15515 -.08587 .04800 Uiso ? ? 1.00000 ? ?
H212a .37294 .28216 -.02181 .04600 Uiso ? ? 1.00000 ? ?
H212b .44107 .31149 -.09803 .04600 Uiso ? ? 1.00000 ? ?
H212c .47402 .40527 .01720 .04600 Uiso ? ? 1.00000 ? ?
H3 .84986 .58756 .09399 .04300 Uiso ? ? 1.00000 ? ?
H4 .95999 .74532 .27233 .04700 Uiso ? ? 1.00000 ? ?
H5 .93135 .73331 .43937 .04200 Uiso ? ? 1.00000 ? ?
H6'a .69333 .57498 .44929 .03300 Uiso ? ? 1.00000 ? ?
H6'b .83730 .58257 .53135 .03300 Uiso ? ? 1.00000 ? ?
H611a .79847 .30248 .48405 .04200 Uiso ? ? 1.00000 ? ?
H611b .87218 .42440 .58004 .04200 Uiso ? ? 1.00000 ? ?
H611c .88714 .40104 .46494 .04200 Uiso ? ? 1.00000 ? ?
H612a .58819 .31043 .47241 .04700 Uiso ? ? 1.00000 ? ?
H612b .54763 .41491 .44846 .04700 Uiso ? ? 1.00000 ? ?
H612c .66909 .43149 .56977 .04700 Uiso ? ? 1.00000 ? ?
H12 .44808 -.04843 .39295 .03800 Uiso ? ? 1.00000 ? ?
H13 .26302 -.21640 .32138 .04800 Uiso ? ? 1.00000 ? ?
H14 .09500 -.28069 .12252 .04400 Uiso ? ? 1.00000 ? ?
H15 .10487 -.17636 -.00655 .04200 Uiso ? ? 1.00000 ? ?
H16 .28616 -.00208 .06665 .03300 Uiso ? ? 1.00000 ? ?
H22 .73702 .04139 .22369 .04000 Uiso ? ? 1.00000 ? ?
H23 .79874 -.12026 .18636 .05300 Uiso ? ? 1.00000 ? ?
H24 .99045 -.09672 .16468 .05300 Uiso ? ? 1.00000 ? ?
H25 1.13525 .08734 .21087 .04800 Uiso ? ? 1.00000 ? ?
H26 1.08584 .24908 .26710 .04100 Uiso ? ? 1.00000 ? ?
H011a .29044 .19134 .44633 .07400 Uiso ? ? 1.00000 ? ?
H011b .40676 .14562 .48972 .07400 Uiso ? ? 1.00000 ? ?
H011c .42388 .26565 .56356 .07400 Uiso ? ? 1.00000 ? ?
H013a .24125 -.03847 .52754 .10100 Uiso ? ? 1.00000 ? ?
H013b .15558 .01267 .43739 .10100 Uiso ? ? 1.00000 ? ?
H013c .14192 .00662 .55506 .10100 Uiso ? ? 1.00000 ? ?

loop_
_atom_site_aniso_label
_atom_site_aniso_U_11
_atom_site_aniso_U_22
_atom_site_aniso_U_33
_atom_site_aniso_U_12
_atom_site_aniso_U_13
_atom_site_aniso_U_23
Pt .01964(5) .02021(5) .01931(5) .00660(4) .01057(4) .00670(4)
C01 .0256(14) .0276(16) .0224(14) .0114(13) .0145(12) .0103(12)
C02 .0260(15) .0240(15) .0232(14) .0081(12) .0130(12) .0083(12)
C03 .0307(16) .0291(16) .0215(14) .0155(14) .0127(13) .0110(13)
C04 .0276(15) .0368(19) .0246(15) .0165(14) .0133(13) .0146(14)
C041 .0291(17) .043(2) .040(2) .0202(17) .0135(16) .0163(18)
C05 .0244(15) .0329(18) .0344(18) .0101(14) .0139(14) .0147(15)
C06 .0275(16) .0280(17) .0324(18) .0109(13) .0155(14) .0142(14)
C1 .0223(13) .0250(15) .0248(15) .0106(12) .0127(12) .0109(12)
C2 .0280(15) .0316(17) .0319(17) .0145(14) .0194(14) .0175(14)
C2' .0359(18) .037(2) .0288(17) .0166(16) .0213(15) .0144(15)
N21 .0250(13) .0241(13) .0291(14) .0084(11) .0134(11) .0086(11)
C211 .041(2) .0324(19) .0268(17) .0161(16) .0165(15) .0054(14)
C212 .0345(18) .0343(19) .0239(16) .0162(15) .0119(14) .0101(14)
C3 .0327(18) .041(2) .046(2) .0161(16) .0256(17) .0270(18)
C4 .032(2) .035(2) .057(3) .0127(17) .026(2) .026(2)
C5 .0262(16) .0226(16) .045(2) .0072(13) .0138(15) .0101(15)
C6 .0223(14) .0206(14) .0320(17) .0075(12) .0124(13) .0084(13)
C6' .0277(15) .0210(14) .0262(16) .0083(12) .0105(13) .0021(12)
N61 .0235(12) .0269(14) .0202(12) .0089(11) .0122(10) .0051(10)
C611 .0256(15) .0302(17) .0214(15) .0095(13) .0082(12) .0065(13)
C612 .0303(17) .041(2) .0237(16) .0083(15) .0169(14) .0082(14)
O11 .0231(11) .0253(12) .0321(13) .0077(9) .0134(10) .0127(10)
O12 .0346(14) .0343(15) .0334(14) .0044(12) .0034(12) .0136(12)
C10 .0254(15) .0245(15) .0294(16) .0097(12) .0126(13) .0103(13)
C11 .0280(15) .0223(14) .0261(15) .0126(13) .0150(13) .0099(12)
C12 .038(2) .0251(16) .0295(17) .0124(15) .0140(15) .0125(14)
C13 .049(2) .0279(18) .043(2) .0141(17) .027(2) .0196(17)
C14 .0355(19) .0261(17) .048(2) .0078(15) .0237(18) .0124(16)
C15 .0290(17) .0323(19) .0329(19) .0060(15) .0115(15) .0075(15)
C16 .0273(15) .0275(16) .0288(16) .0097(13) .0151(13) .0110(13)
O21 .0244(11) .0269(12) .0297(12) .0112(10) .0142(10) .0087(10)
O22 .0295(13) .0283(13) .0447(16) .0093(11) .0178(12) .0107(12)
C20 .0264(15) .0271(16) .0202(14) .0101(13) .0112(12) .0066(12)
C21 .0277(16) .0281(16) .0234(15) .0112(13) .0131(13) .0085(13)
C22 .0284(17) .0298(18) .037(2) .0120(14) .0142(15) .0106(15)
C23 .041(2) .029(2) .052(3) .0156(17) .014(2) .0135(18)
C24 .056(3) .040(2) .042(2) .032(2) .022(2) .0128(18)
C25 .044(2) .050(2) .044(2) .029(2) .030(2) .021(2)
C26 .0349(19) .039(2) .036(2) .0175(16) .0225(16) .0158(16)
C011 .049(3) .049(3) .042(2) .015(2) .021(2) .007(2)
C012 .040(2) .053(3) .038(2) .021(2) .0188(19) .010(2)
O012 .068(3) .092(3) .039(2) .018(2) .0285(19) .000(2)
C013 .061(3) .075(4) .041(3) .007(3) .014(3) .020(3)

loop_
_geom_bond_atom_site_label_1
_geom_bond_atom_site_label_2
_geom_bond_site_symmetry_1
_geom_bond_site_symmetry_2
_geom_bond_distance
_geom_bond_publ_flag
Pt C01 . . 2.036(4) ?
Pt C1 . . 1.949(4) ?
Pt N21 . . 2.135(3) ?
Pt N61 . . 2.134(3) ?
Pt O11 . . 2.144(3) ?
Pt O21 . . 2.121(3) ?
C01 C02 . . 1.396(5) ?
C01 C06 . . 1.410(5) ?
C02 C03 . . 1.397(6) ?
C02 H02 . . .955 ?
C03 C04 . . 1.394(5) ?
C03 H03 . . .957 ?
C04 C041 . . 1.513(7) ?
C04 C05 . . 1.375(6) ?
C041 H041a . . .952 ?
C041 H041b . . .952 ?
C041 H041c . . .955 ?
C05 C06 . . 1.384(6) ?
C05 H05 . . .959 ?
C06 H06 . . .958 ?
C1 C2 . . 1.389(7) ?
C1 C6 . . 1.380(4) ?
C2 C2' . . 1.514(5) ?
C2 C3 . . 1.388(6) ?
C2' N21 . . 1.530(6) ?
C2' H2'a . . .960 ?
C2' H2'b . . .948 ?
N21 C211 . . 1.488(5) ?
N21 C212 . . 1.484(5) ?
C211 H211a . . .952 ?
C211 H211b . . .948 ?
C211 H211c . . .957 ?
C212 H212a . . .947 ?
C212 H212b . . .956 ?
C212 H212c . . .950 ?
C3 C4 . . 1.392(6) ?
C3 H3 . . .961 ?
C4 C5 . . 1.393(8) ?
C4 H4 . . .965 ?
C5 C6 . . 1.391(6) ?
C5 H5 . . .952 ?
C6 C6' . . 1.501(7) ?
C6' N61 . . 1.524(5) ?
C6' H6'a . . .954 ?
C6' H6'b . . .950 ?
N61 C611 . . 1.498(5) ?
N61 C612 . . 1.481(6) ?
C611 H611a . . .951 ?
C611 H611b . . .950 ?
C611 H611c . . .952 ?
C612 H612a . . .956 ?
C612 H612b . . .952 ?
C612 H612c . . .945 ?
O11 C10 . . 1.288(5) ?
O12 C10 . . 1.232(4) ?
C10 C11 . . 1.523(4) ?
C11 C12 . . 1.386(6) ?
C11 C16 . . 1.385(4) ?
C12 C13 . . 1.384(5) ?
C12 H12 . . .962 ?
C13 C14 . . 1.359(6) ?
C13 H13 . . .956 ?
C14 C15 . . 1.381(7) ?
C14 H14 . . .958 ?
C15 C16 . . 1.391(5) ?
C15 H15 . . .958 ?
C16 H16 . . .956 ?
O21 C20 . . 1.280(5) ?
O22 C20 . . 1.235(4) ?
C20 C21 . . 1.514(6) ?
C21 C22 . . 1.379(5) ?
C21 C26 . . 1.397(7) ?
C22 C23 . . 1.398(7) ?
C22 H22 . . .965 ?
C23 C24 . . 1.393(9) ?
C23 H23 . . .969 ?
C24 C25 . . 1.362(7) ?
C24 H24 . . .958 ?
C25 C26 . . 1.383(8) ?
C25 H25 . . .954 ?
C26 H26 . . .959 ?
C011 C012 . . 1.468(9) ?
C011 H011a . . .950 ?
C011 H011b . . .958 ?
C011 H011c . . .962 ?
C012 O012 . . 1.217(6) ?
C012 C013 . . 1.521(7) ?
C013 H013a . . .959 ?
C013 H013b . . .950 ?
C013 H013c . . .958 ?
